data_7215576
loop_
_publ_author_name
'Samai, Suman'
'Biradha, Kumar'

_publ_section_title
;
 Halogen&#x22EF;halogen interactions in assembling \b-sheets into 2D
 layers in the bis-(4-halo-phenylamido)alkanes and their co-crystals via
 inter-halogen interactions
;
_journal_coden_ASTM CRECF4
_journal_issue 3
_journal_name_full CrystEngComm
_journal_page_first 482
_journal_page_last 492
_journal_paper_doi 10.1039/b813263a
_journal_volume 11
_journal_year 2009
_chemical_formula_sum 'C20 H22 F2 N2 O2'
_chemical_formula_weight 360.40
_space_group_IT_number 15
_symmetry_cell_setting monoclinic
_symmetry_space_group_name_Hall '-C 2yc'
_symmetry_space_group_name_H-M 'C 1 2/c 1'
_atom_sites_solution_hydrogens geom
_atom_sites_solution_primary direct
_atom_sites_solution_secondary difmap
_audit_creation_method SHELXL-97
_cell_angle_alpha 90.00
_cell_angle_beta 96.792(4)
_cell_angle_gamma 90.00
_cell_formula_units_Z 8
_cell_length_a 18.084(3)
_cell_length_b 5.0326(7)
_cell_length_c 39.311(5)
_cell_measurement_reflns_used 3406
_cell_measurement_temperature 293(2)
_cell_measurement_theta_max 25.76
_cell_measurement_theta_min 1.04
_cell_volume 3552.6(9)
_computing_structure_refinement 'SHELXL-97 (Sheldrick, 1997)'
_computing_structure_solution 'SHELXS-97 (Sheldrick, 1990)'
_diffrn_ambient_temperature 293(2)
_diffrn_measured_fraction_theta_full 0.999
_diffrn_measured_fraction_theta_max 0.999
_diffrn_measurement_device_type 'CCD APEX 2 Bruker'
_diffrn_measurement_method hemisphere
_diffrn_radiation_monochromator graphite
_diffrn_radiation_source 'fine-focus sealed tube'
_diffrn_radiation_type MoK\a
_diffrn_radiation_wavelength 0.71073
_diffrn_reflns_av_R_equivalents 0.0523
_diffrn_reflns_av_sigmaI/netI 0.0350
_diffrn_reflns_limit_h_max 22
_diffrn_reflns_limit_h_min -16
_diffrn_reflns_limit_k_max 6
_diffrn_reflns_limit_k_min -6
_diffrn_reflns_limit_l_max 48
_diffrn_reflns_limit_l_min -48
_diffrn_reflns_number 20696
_diffrn_reflns_theta_full 25.76
_diffrn_reflns_theta_max 25.76
_diffrn_reflns_theta_min 1.04
_exptl_absorpt_coefficient_mu 0.102
_exptl_absorpt_correction_T_max 0.992
_exptl_absorpt_correction_T_min 0.990
_exptl_absorpt_correction_type multi-scan
_exptl_absorpt_process_details SADABS
_exptl_crystal_colour colorless
_exptl_crystal_density_diffrn 1.348
_exptl_crystal_density_meas ?
_exptl_crystal_density_method 'not measured'
_exptl_crystal_description Needle
_exptl_crystal_F_000 1520
_exptl_crystal_size_max 0.12
_exptl_crystal_size_mid 0.08
_exptl_crystal_size_min 0.08
_refine_diff_density_max 0.182
_refine_diff_density_min -0.192
_refine_diff_density_rms 0.042
_refine_ls_extinction_method none
_refine_ls_goodness_of_fit_ref 0.978
_refine_ls_hydrogen_treatment constr
_refine_ls_matrix_type full
_refine_ls_number_parameters 235
_refine_ls_number_reflns 3406
_refine_ls_number_restraints 0
_refine_ls_restrained_S_all 0.978
_refine_ls_R_factor_all 0.0901
_refine_ls_R_factor_gt 0.0501
_refine_ls_shift/su_max 0.001
_refine_ls_shift/su_mean 0.000
_refine_ls_structure_factor_coef Fsqd
_refine_ls_weighting_details 'calc w=1/[\s^2^(Fo^2^)+(0.0661P)^2^+3.5009P] where P=(Fo^2^+2Fc^2^)/3'
_refine_ls_weighting_scheme calc
_refine_ls_wR_factor_gt 0.1225
_refine_ls_wR_factor_ref 0.1427
_reflns_number_gt 2172
_reflns_number_total 3406
_reflns_threshold_expression >2sigma(I)
_cod_duplicate_entry 7200348
_cod_data_source_file b813263a.txt
_cod_data_source_block 4F
_cod_depositor_comments
;
The following automatic conversions were performed:

'_symmetry_cell_setting' value 'Monoclinic' changed to 'monoclinic'
according to
/usr/data/users/saulius/automatic-downloads/retrospective/RSC/lib/dictionaries/cif_core.dic
dictionary named 'cif_core.dic' version 2.4.2 from 2011-04-26.

Automatic conversion script
Id: cif_fix_values 2281 2013-09-26 08:29:07Z andrius 

The following automatic conversions were performed:

'_exptl_crystal_density_meas' value 'not measured' was changed to '?'
- the value is perceived as not measured.

Automatic conversion script
Id: cif_fix_values 3008 2015-01-20 13:52:24Z robertas 

 Updated bibliographic information.

 Antanas Vaitkus,
 2019-09-18

 Marked entry as a duplicate of entry 7200348.

 Antanas Vaitkus,
 2019-09-18
;
_cod_original_cell_volume 3552.6(8)
_cod_original_sg_symbol_H-M C2/c
_cod_database_code 7215576

loop_
_symmetry_equiv_pos_as_xyz
'x, y, z'
'-x, y, -z+1/2'
'x+1/2, y+1/2, z'
'-x+1/2, y+1/2, -z+1/2'
'-x, -y, -z'
'x, -y, z-1/2'
'-x+1/2, -y+1/2, -z'
'x+1/2, -y+1/2, z-1/2'

loop_
_atom_site_label
_atom_site_type_symbol
_atom_site_fract_x
_atom_site_fract_y
_atom_site_fract_z
_atom_site_U_iso_or_equiv
_atom_site_adp_type
_atom_site_occupancy
_atom_site_symmetry_multiplicity
_atom_site_calc_flag
_atom_site_refinement_flags
O11 O 0.54410(10) 0.1322(3) 0.56001(4) 0.0503(5) Uani 1 1 d .
O12 O 0.79521(12) -0.2094(3) 0.36528(5) 0.0652(6) Uani 1 1 d .
C11 C 0.54774(12) -0.1082(4) 0.55484(6) 0.0374(5) Uani 1 1 d .
C12 C 0.57784(13) -0.2203(4) 0.52361(6) 0.0413(6) Uani 1 1 d .
H12A H 0.6042 -0.3839 0.5300 0.050 Uiso 1 1 calc .
H12B H 0.5362 -0.2646 0.5067 0.050 Uiso 1 1 calc .
C13 C 0.62946(13) -0.0369(5) 0.50738(6) 0.0422(6) Uani 1 1 d .
H13A H 0.6741 -0.0098 0.5232 0.051 Uiso 1 1 calc .
H13B H 0.6054 0.1342 0.5033 0.051 Uiso 1 1 calc .
C14 C 0.65131(13) -0.1421(4) 0.47384(6) 0.0413(6) Uani 1 1 d .
H14A H 0.6760 -0.3121 0.4781 0.050 Uiso 1 1 calc .
H14B H 0.6065 -0.1724 0.4582 0.050 Uiso 1 1 calc .
C15 C 0.70205(14) 0.0403(5) 0.45679(6) 0.0428(6) Uani 1 1 d .
H15A H 0.7478 0.0650 0.4720 0.051 Uiso 1 1 calc .
H15B H 0.6782 0.2125 0.4534 0.051 Uiso 1 1 calc .
C16 C 0.72137(13) -0.0605(4) 0.42264(6) 0.0425(6) Uani 1 1 d .
H16A H 0.6758 -0.0813 0.4072 0.051 Uiso 1 1 calc .
H16B H 0.7444 -0.2340 0.4259 0.051 Uiso 1 1 calc .
C17 C 0.77350(13) 0.1228(4) 0.40635(6) 0.0414(6) Uani 1 1 d .
H17A H 0.7506 0.2969 0.4034 0.050 Uiso 1 1 calc .
H17B H 0.8191 0.1423 0.4218 0.050 Uiso 1 1 calc .
C18 C 0.79269(13) 0.0270(4) 0.37219(6) 0.0404(5) Uani 1 1 d .
F21 F 0.37407(11) -0.1480(4) 0.68850(4) 0.0884(6) Uani 1 1 d .
N21 N 0.52337(10) -0.2909(3) 0.57582(4) 0.0396(5) Uani 1 1 d .
H21 H 0.5311 -0.4543 0.5709 0.048 Uiso 1 1 calc R
C21 C 0.48627(12) -0.2453(4) 0.60523(5) 0.0369(5) Uani 1 1 d .
C22 C 0.50552(14) -0.0398(5) 0.62794(6) 0.0450(6) Uani 1 1 d .
H22 H 0.5437 0.0765 0.6242 0.054 Uiso 1 1 calc R
C23 C 0.46776(16) -0.0078(5) 0.65632(6) 0.0548(7) Uani 1 1 d .
H23 H 0.4801 0.1299 0.6717 0.066 Uiso 1 1 calc R
C24 C 0.41212(16) -0.1820(5) 0.66130(6) 0.0549(7) Uani 1 1 d .
C25 C 0.39314(15) -0.3891(5) 0.63978(6) 0.0531(7) Uani 1 1 d .
H25 H 0.3559 -0.5075 0.6441 0.064 Uiso 1 1 calc R
C26 C 0.43066(14) -0.4191(5) 0.61135(6) 0.0472(6) Uani 1 1 d .
H26 H 0.4182 -0.5583 0.5962 0.057 Uiso 1 1 calc R
F31 F 0.90781(13) 0.1365(4) 0.22411(5) 0.1078(8) Uani 1 1 d .
N31 N 0.80841(11) 0.2207(4) 0.35056(4) 0.0418(5) Uani 1 1 d .
H31 H 0.8035 0.3815 0.3573 0.050 Uiso 1 1 calc R
C31 C 0.83223(13) 0.1869(4) 0.31777(6) 0.0407(5) Uani 1 1 d .
C32 C 0.88360(16) -0.0030(6) 0.31171(7) 0.0578(7) Uani 1 1 d .
H32 H 0.9016 -0.1201 0.3290 0.069 Uiso 1 1 calc R
C33 C 0.90863(18) -0.0203(6) 0.27986(7) 0.0696(9) Uani 1 1 d .
H33 H 0.9433 -0.1488 0.2756 0.084 Uiso 1 1 calc R
C34 C 0.88207(18) 0.1518(6) 0.25516(7) 0.0652(8) Uani 1 1 d .
C35 C 0.83068(19) 0.3425(6) 0.26012(7) 0.0708(9) Uani 1 1 d .
H35 H 0.8129 0.4580 0.2426 0.085 Uiso 1 1 calc R
C36 C 0.80588(16) 0.3588(5) 0.29206(6) 0.0575(7) Uani 1 1 d .
H36 H 0.7711 0.4875 0.2961 0.069 Uiso 1 1 calc R

loop_
_atom_site_aniso_label
_atom_site_aniso_U_11
_atom_site_aniso_U_22
_atom_site_aniso_U_33
_atom_site_aniso_U_23
_atom_site_aniso_U_13
_atom_site_aniso_U_12
O11 0.0722(12) 0.0294(9) 0.0539(10) -0.0044(7) 0.0264(9) 0.0000(8)
O12 0.1101(16) 0.0292(9) 0.0653(12) -0.0043(8) 0.0475(11) -0.0037(10)
C11 0.0392(13) 0.0326(12) 0.0414(12) -0.0005(10) 0.0088(10) 0.0007(10)
C12 0.0507(14) 0.0333(12) 0.0423(12) -0.0064(10) 0.0148(11) -0.0016(10)
C13 0.0475(14) 0.0386(13) 0.0428(12) -0.0066(10) 0.0148(11) -0.0056(11)
C14 0.0496(14) 0.0377(12) 0.0389(12) -0.0041(10) 0.0140(10) -0.0052(11)
C15 0.0523(14) 0.0359(12) 0.0426(12) -0.0033(10) 0.0154(11) -0.0047(11)
C16 0.0531(15) 0.0360(12) 0.0408(12) -0.0033(10) 0.0155(11) -0.0050(11)
C17 0.0509(14) 0.0350(12) 0.0404(12) -0.0018(10) 0.0144(11) -0.0023(11)
C18 0.0491(14) 0.0315(12) 0.0431(12) -0.0038(10) 0.0158(11) -0.0017(10)
F21 0.1227(16) 0.0852(13) 0.0694(11) -0.0054(10) 0.0616(11) 0.0081(12)
N21 0.0539(12) 0.0267(9) 0.0417(10) -0.0027(8) 0.0196(9) -0.0001(8)
C21 0.0430(13) 0.0319(11) 0.0371(12) 0.0011(9) 0.0104(10) 0.0044(10)
C22 0.0548(15) 0.0392(13) 0.0421(13) -0.0042(10) 0.0102(11) -0.0036(11)
C23 0.0773(19) 0.0468(15) 0.0418(13) -0.0084(12) 0.0141(13) 0.0088(14)
C24 0.0716(18) 0.0542(16) 0.0441(14) 0.0022(12) 0.0289(13) 0.0129(14)
C25 0.0595(16) 0.0481(15) 0.0562(15) 0.0071(13) 0.0254(13) -0.0022(13)
C26 0.0578(16) 0.0390(13) 0.0471(13) -0.0017(11) 0.0164(12) -0.0051(12)
F31 0.175(2) 0.0955(15) 0.0668(11) -0.0036(10) 0.0742(13) 0.0006(14)
N31 0.0589(13) 0.0289(9) 0.0411(11) -0.0033(8) 0.0203(9) -0.0015(9)
C31 0.0488(14) 0.0338(12) 0.0417(12) 0.0003(10) 0.0148(11) -0.0061(10)
C32 0.0690(18) 0.0548(16) 0.0542(15) 0.0083(13) 0.0262(13) 0.0125(14)
C33 0.089(2) 0.0548(17) 0.0741(19) -0.0006(16) 0.0490(17) 0.0088(16)
C34 0.095(2) 0.0591(17) 0.0491(16) -0.0066(14) 0.0409(15) -0.0126(17)
C35 0.103(2) 0.0659(19) 0.0468(16) 0.0136(14) 0.0218(16) 0.0029(18)
C36 0.0743(19) 0.0484(15) 0.0535(15) 0.0050(13) 0.0231(13) 0.0079(14)

loop_
_atom_type_symbol
_atom_type_description
_atom_type_scat_dispersion_real
_atom_type_scat_dispersion_imag
_atom_type_scat_source
C C 0.0033 0.0016 'International Tables Vol C Tables 4.2.6.8 and 6.1.1.4'
H H 0.0000 0.0000 'International Tables Vol C Tables 4.2.6.8 and 6.1.1.4'
N N 0.0061 0.0033 'International Tables Vol C Tables 4.2.6.8 and 6.1.1.4'
O O 0.0106 0.0060 'International Tables Vol C Tables 4.2.6.8 and 6.1.1.4'
F F 0.0171 0.0103 'International Tables Vol C Tables 4.2.6.8 and 6.1.1.4'

loop_
_geom_angle_atom_site_label_1
_geom_angle_atom_site_label_2
_geom_angle_atom_site_label_3
_geom_angle
O11 C11 N21 122.9(2)
O11 C11 C12 122.3(2)
N21 C11 C12 114.78(19)
C13 C12 C11 114.60(19)
C12 C13 C14 113.12(19)
C15 C14 C13 114.10(19)
C14 C15 C16 113.95(19)
C15 C16 C17 113.04(19)
C18 C17 C16 113.76(19)
O12 C18 N31 123.2(2)
O12 C18 C17 121.9(2)
N31 C18 C17 114.82(19)
C11 N21 C21 127.50(18)
C26 C21 C22 119.7(2)
C26 C21 N21 117.7(2)
C22 C21 N21 122.6(2)
C23 C22 C21 119.8(2)
C24 C23 C22 118.9(2)
F21 C24 C25 118.4(3)
F21 C24 C23 119.1(2)
C25 C24 C23 122.6(2)
C24 C25 C26 118.3(2)
C21 C26 C25 120.7(2)
C18 N31 C31 126.69(19)
C36 C31 C32 119.6(2)
C36 C31 N31 118.5(2)
C32 C31 N31 121.7(2)
C31 C32 C33 120.1(3)
C34 C33 C32 119.0(3)
C33 C34 F31 118.7(3)
C33 C34 C35 122.7(2)
F31 C34 C35 118.6(3)
C34 C35 C36 118.0(3)
C31 C36 C35 120.6(3)

loop_
_geom_bond_atom_site_label_1
_geom_bond_atom_site_label_2
_geom_bond_distance
O11 C11 1.230(3)
O12 C18 1.222(3)
C11 N21 1.344(3)
C11 C12 1.510(3)
C12 C13 1.507(3)
C13 C14 1.516(3)
C14 C15 1.510(3)
C15 C16 1.514(3)
C16 C17 1.514(3)
C17 C18 1.505(3)
C18 N31 1.346(3)
F21 C24 1.349(3)
N21 C21 1.422(3)
C21 C26 1.375(3)
C21 C22 1.384(3)
C22 C23 1.384(3)
C23 C24 1.366(4)
C24 C25 1.361(4)
C25 C26 1.383(3)
F31 C34 1.359(3)
N31 C31 1.417(3)
C31 C36 1.372(3)
C31 C32 1.373(3)
C32 C33 1.384(3)
C33 C34 1.346(4)
C34 C35 1.366(4)
C35 C36 1.385(4)
